data_7042782
loop_
_publ_author_name
'Suzuki, Tatsuya'
'Masuda, Hideki'
'Fryzuk, Michael D.'

_publ_section_title
;
 Variable Coordination Geometries via an
 Amine-Tethered-Enamidophosphinimine Ligand on Cobalt
;
_journal_name_full 'Dalton Trans.'
_journal_paper_doi 10.1039/C7DT00930E
_journal_year 2017
_chemical_formula_moiety 'C29 H51 Li N3 P'
_chemical_formula_sum 'C29 H51 Li N3 P'
_chemical_formula_weight 479.63
_chemical_name_systematic
;
 ?
;
_space_group_crystal_system monoclinic
_space_group_IT_number 14
_space_group_name_Hall '-P 2ybc'
_space_group_name_H-M_alt 'P 1 21/c 1'
_symmetry_space_group_name_Hall '-P 2ybc'
_symmetry_space_group_name_H-M 'P 1 21/c 1'
_atom_sites_solution_hydrogens geom
_atom_sites_solution_primary direct
_audit_creation_date 2016-11-09
_audit_creation_method
;
Olex2 1.2
(compiled 2016.09.09 svn.r3337 for OlexSys, GUI svn.r5227)
;
_audit_update_record
;
2016-12-12 deposited with the CCDC.
2017-04-24 downloaded from the CCDC.
;
_cell_angle_alpha 90
_cell_angle_beta 95.626(4)
_cell_angle_gamma 90
_cell_formula_units_Z 4
_cell_length_a 13.8468(9)
_cell_length_b 13.3188(9)
_cell_length_c 15.9724(11)
_cell_measurement_reflns_used 9912
_cell_measurement_temperature 90
_cell_measurement_theta_max 33.86
_cell_measurement_theta_min 2.56
_cell_volume 2931.5(3)
_computing_cell_refinement 'SAINT v8.34A (Bruker, 2013)'
_computing_data_reduction 'SAINT v8.34A (Bruker, 2013)'
_computing_molecular_graphics 'Olex2 (Dolomanov et al., 2009)'
_computing_publication_material 'Olex2 (Dolomanov et al., 2009)'
_computing_structure_refinement 'ShelXL (Sheldrick, 2015)'
_computing_structure_solution 'SIR2004 (Burla et al., 2007)'
_diffrn_ambient_temperature 90
_diffrn_detector 'Bruker APEX2 area detector'
_diffrn_detector_area_resol_mean 7.9
_diffrn_measured_fraction_theta_full 0.999
_diffrn_measured_fraction_theta_max 0.993
_diffrn_measurement_device_type 'Bruker APEX-II CCD'
_diffrn_measurement_method '\f and \w scans'
_diffrn_radiation_type MoK\a
_diffrn_radiation_wavelength 0.71073
_diffrn_reflns_av_R_equivalents 0.0383
_diffrn_reflns_av_unetI/netI 0.0291
_diffrn_reflns_Laue_measured_fraction_full 0.999
_diffrn_reflns_Laue_measured_fraction_max 0.993
_diffrn_reflns_limit_h_max 21
_diffrn_reflns_limit_h_min -21
_diffrn_reflns_limit_k_max 20
_diffrn_reflns_limit_k_min -20
_diffrn_reflns_limit_l_max 25
_diffrn_reflns_limit_l_min -24
_diffrn_reflns_number 85130
_diffrn_reflns_point_group_measured_fraction_full 0.999
_diffrn_reflns_point_group_measured_fraction_max 0.993
_diffrn_reflns_theta_full 26.000
_diffrn_reflns_theta_max 34.080
_diffrn_reflns_theta_min 1.995
_exptl_absorpt_coefficient_mu 0.114
_exptl_absorpt_correction_T_max 0.7467
_exptl_absorpt_correction_T_min 0.7234
_exptl_absorpt_correction_type multi-scan
_exptl_absorpt_process_details
;
SADABS-2014/5 (Bruker,2014/5) was used for absorption correction.
wR2(int) was 0.0853 before and 0.0485 after correction.
The Ratio of minimum to maximum transmission is 0.9688.
The \l/2 correction factor is 0.00150.
;
_exptl_crystal_colour colourless
_exptl_crystal_density_diffrn 1.087
_exptl_crystal_description block
_exptl_crystal_F_000 1056
_exptl_crystal_size_max 0.5
_exptl_crystal_size_mid 0.37
_exptl_crystal_size_min 0.34
_refine_diff_density_max 1.031
_refine_diff_density_min -0.895
_refine_diff_density_rms 0.066
_refine_ls_extinction_method none
_refine_ls_goodness_of_fit_ref 1.027
_refine_ls_hydrogen_treatment constr
_refine_ls_matrix_type full
_refine_ls_number_parameters 364
_refine_ls_number_reflns 11949
_refine_ls_number_restraints 0
_refine_ls_restrained_S_all 1.027
_refine_ls_R_factor_all 0.0791
_refine_ls_R_factor_gt 0.0568
_refine_ls_shift/su_max 0.000
_refine_ls_shift/su_mean 0.000
_refine_ls_structure_factor_coef Fsqd
_refine_ls_weighting_details 'w=1/[\s^2^(Fo^2^)+(0.0811P)^2^+1.7853P] where P=(Fo^2^+2Fc^2^)/3'
_refine_ls_weighting_scheme calc
_refine_ls_wR_factor_gt 0.1541
_refine_ls_wR_factor_ref 0.1747
_reflns_Friedel_coverage 0.000
_reflns_number_gt 9001
_reflns_number_total 11949
_reflns_threshold_expression 'I > 2\s(I)'
_cod_data_source_file c7dt00930e2.cif
_cod_data_source_block mf1344
_cod_database_code 7042782
_shelxl_version_number 2014-3
_shelx_space_group_comment
;
The symmetry employed for this shelxl refinement is uniquely defined
by the following loop, which should always be used as a source of
symmetry information in preference to the above space-group names.
They are only intended as comments.
;
_shelx_estimated_absorpt_t_max 0.962
_shelx_estimated_absorpt_t_min 0.945
_olex2_refinement_description
;
1. Fixed Uiso
 At 1.2 times of:
  All C(H) groups, All C(H,H) groups, All C(H,H,H,H) groups
 At 1.5 times of:
  All C(H,H,H) groups
2. Others
 Fixed Sof: H6BC(0.5) H6BD(0.5) H6AA(0.5) H6AB(0.5) C31(0.5) H31A(0.5)
 H31B(0.5) C4(0.5) H4A(0.5) H4B(0.5) C2(0.5) H2A(0.5) H2B(0.5) C3(0.5) H3A(0.5)
 H3B(0.5) H3C(0.5) C1(0.5) H1A(0.5) H1B(0.5) H1C(0.5) C0AA(0.5) H0AA(0.5)
 H0AB(0.5) C32(0.5) H32A(0.5) H32B(0.5) C34(0.5) H34A(0.5) H34B(0.5) C33(0.5)
 H33A(0.5) H33B(0.5) H33C(0.5) C36(0.5) H36A(0.5) H36B(0.5) H36C(0.5)
3.a Ternary CH refined with riding coordinates:
 C12(H12), C24(H24), C15(H15), C27(H27)
3.b Secondary CH2 refined with riding coordinates:
 C8(H8A,H8B), C10(H10A,H10B), C6(H6BC,H6BD), C6(H6AA,H6AB), C9(H9A,H9B),
 C31(H31A,H31B), C4(H4A,H4B), C2(H2A,H2B), C0AA(H0AA,H0AB), C32(H32A,H32B),
 C34(H34A,H34B)
3.c Aromatic/amide H refined with riding coordinates:
 C22(H22), C21(H21), C20(H20)
3.d Idealised Me refined as rotating group:
 C13(H13A,H13B,H13C), C17(H17A,H17B,H17C), C14(H14A,H14B,H14C), C16(H16A,H16B,
 H16C), C25(H25A,H25B,H25C), C26(H26A,H26B,H26C), C28(H28A,H28B,H28C), C29(H29A,
 H29B,H29C), C3(H3A,H3B,H3C), C1(H1A,H1B,H1C), C33(H33A,H33B,H33C), C36(H36A,
 H36B,H36C)
;
_olex2_submission_special_instructions 'No special instructions were received'

loop_
_space_group_symop_operation_xyz
'x, y, z'
'-x, y+1/2, -z+1/2'
'-x, -y, -z'
'x, -y-1/2, z-1/2'

loop_
_atom_site_label
_atom_site_type_symbol
_atom_site_fract_x
_atom_site_fract_y
_atom_site_fract_z
_atom_site_U_iso_or_equiv
_atom_site_adp_type
_atom_site_occupancy
_atom_site_site_symmetry_order
_atom_site_calc_flag
_atom_site_refinement_flags_posn
_atom_site_refinement_flags_occupancy
_atom_site_disorder_assembly
_atom_site_disorder_group
P1 P 0.33730(2) 0.14681(2) 0.24346(2) 0.01871(8) Uani 1 1 d . . . .
N2 N 0.26545(7) 0.05357(8) 0.25360(7) 0.02021(18) Uani 1 1 d . . . .
C8 C 0.18969(9) 0.34152(9) 0.08012(7) 0.0209(2) Uani 1 1 d . . . .
H8A H 0.1442 0.3928 0.0940 0.025 Uiso 1 1 calc R . . .
H8B H 0.1684 0.3144 0.0250 0.025 Uiso 1 1 calc R . . .
C18 C 0.28119(8) -0.04852(9) 0.23518(8) 0.0209(2) Uani 1 1 d . . . .
C23 C 0.30229(8) -0.11696(9) 0.30273(8) 0.0217(2) Uani 1 1 d . . . .
C12 C 0.35249(9) 0.21104(9) 0.34674(8) 0.0220(2) Uani 1 1 d . . . .
H12 H 0.3818 0.1633 0.3885 0.026 Uiso 1 1 calc R . . .
C11 C 0.29634(9) 0.23653(10) 0.16773(8) 0.0219(2) Uani 1 1 d . . . .
C24 C 0.30510(9) -0.08115(9) 0.39341(8) 0.0228(2) Uani 1 1 d . . . .
H24 H 0.3183 -0.0088 0.3936 0.027 Uiso 1 1 calc R . . .
C7 C 0.19786(9) 0.25891(10) 0.14630(8) 0.0224(2) Uani 1 1 d . . . .
N3 N -0.02468(8) 0.10681(10) 0.24218(8) 0.0297(3) Uani 1 1 d . . . .
C10 C 0.36081(9) 0.29955(10) 0.11642(8) 0.0242(2) Uani 1 1 d . . . .
H10A H 0.3838 0.2606 0.0711 0.029 Uiso 1 1 calc R . . .
H10B H 0.4161 0.3259 0.1515 0.029 Uiso 1 1 calc R . . .
C15 C 0.46230(9) 0.11376(10) 0.22434(9) 0.0246(2) Uani 1 1 d . . . .
H15 H 0.4993 0.1766 0.2259 0.030 Uiso 1 1 calc R . . .
C13 C 0.25311(10) 0.24118(11) 0.37267(9) 0.0274(3) Uani 1 1 d . . . .
H13A H 0.2206 0.2833 0.3300 0.041 Uiso 1 1 calc GR . . .
H13B H 0.2613 0.2771 0.4250 0.041 Uiso 1 1 calc GR . . .
H13C H 0.2150 0.1820 0.3793 0.041 Uiso 1 1 calc GR . . .
C17 C 0.51101(9) 0.04645(11) 0.29437(10) 0.0309(3) Uani 1 1 d . . . .
H17A H 0.5126 0.0808 0.3473 0.046 Uiso 1 1 calc GR . . .
H17B H 0.5761 0.0312 0.2825 0.046 Uiso 1 1 calc GR . . .
H17C H 0.4748 -0.0147 0.2970 0.046 Uiso 1 1 calc GR . . .
C19 C 0.26970(9) -0.08564(12) 0.15127(9) 0.0290(3) Uani 1 1 d . . . .
N1 N 0.12319(8) 0.21479(11) 0.17676(9) 0.0372(3) Uani 1 1 d . . . .
C6 C 0.02473(9) 0.24463(12) 0.14742(10) 0.0311(3) Uani 1 1 d . . . .
H6BC H 0.0218 0.2652 0.0890 0.037 Uiso 0.5 1 calc R P A 1
H6BD H 0.0055 0.3012 0.1802 0.037 Uiso 0.5 1 calc R P A 1
H6AA H 0.0004 0.2052 0.0988 0.037 Uiso 0.5 1 calc R P B -1
H6AB H 0.0225 0.3151 0.1320 0.037 Uiso 0.5 1 calc R P B -1
C9 C 0.29295(10) 0.38460(10) 0.08194(10) 0.0292(3) Uani 1 1 d . . . .
H9A H 0.3002 0.4431 0.1182 0.035 Uiso 1 1 calc R . . .
H9B H 0.3071 0.4038 0.0259 0.035 Uiso 1 1 calc R . . .
C22 C 0.31567(10) -0.21857(10) 0.28516(11) 0.0299(3) Uani 1 1 d . . . .
H22 H 0.3301 -0.2633 0.3293 0.036 Uiso 1 1 calc R . . .
C14 C 0.41871(11) 0.30317(11) 0.34710(10) 0.0301(3) Uani 1 1 d . . . .
H14A H 0.4823 0.2828 0.3350 0.045 Uiso 1 1 calc GR . . .
H14B H 0.4227 0.3345 0.4015 0.045 Uiso 1 1 calc GR . . .
H14C H 0.3926 0.3500 0.3051 0.045 Uiso 1 1 calc GR . . .
C21 C 0.30774(10) -0.25380(12) 0.20297(12) 0.0363(3) Uani 1 1 d . . . .
H21 H 0.3185 -0.3213 0.1922 0.044 Uiso 1 1 calc R . . .
C16 C 0.47105(11) 0.06601(12) 0.13776(10) 0.0327(3) Uani 1 1 d . . . .
H16A H 0.4456 -0.0011 0.1371 0.049 Uiso 1 1 calc GR . . .
H16B H 0.5381 0.0641 0.1271 0.049 Uiso 1 1 calc GR . . .
H16C H 0.4350 0.1052 0.0950 0.049 Uiso 1 1 calc GR . . .
C20 C 0.28373(10) -0.18788(13) 0.13716(11) 0.0360(3) Uani 1 1 d . . . .
H20 H 0.2768 -0.2122 0.0823 0.043 Uiso 1 1 calc R . . .
C25 C 0.20551(12) -0.09584(14) 0.42594(11) 0.0393(4) Uani 1 1 d . . . .
H25A H 0.1566 -0.0638 0.3883 0.059 Uiso 1 1 calc GR . . .
H25B H 0.2059 -0.0666 0.4809 0.059 Uiso 1 1 calc GR . . .
H25C H 0.1916 -0.1663 0.4290 0.059 Uiso 1 1 calc GR . . .
C26 C 0.38401(13) -0.13045(15) 0.45417(10) 0.0411(4) Uani 1 1 d . . . .
H26A H 0.3722 -0.2014 0.4567 0.062 Uiso 1 1 calc GR . . .
H26B H 0.3827 -0.1019 0.5092 0.062 Uiso 1 1 calc GR . . .
H26C H 0.4464 -0.1189 0.4346 0.062 Uiso 1 1 calc GR . . .
C31 C -0.04827(14) 0.15240(16) 0.15657(13) 0.0142(3) Uani 0.5 1 d . P C 1
H31A H -0.1149 0.1760 0.1504 0.017 Uiso 0.5 1 calc R P C 1
H31B H -0.0407 0.1027 0.1133 0.017 Uiso 0.5 1 calc R P C 1
C27 C 0.23591(13) -0.01802(17) 0.07801(10) 0.0454(5) Uani 1 1 d . . . .
H27 H 0.2530 0.0512 0.0941 0.055 Uiso 1 1 calc R . . .
C28 C 0.12458(16) -0.0244(3) 0.06112(13) 0.0873(12) Uani 1 1 d . . . .
H28A H 0.1066 -0.0893 0.0385 0.131 Uiso 1 1 calc GR . . .
H28B H 0.1019 0.0266 0.0215 0.131 Uiso 1 1 calc GR . . .
H28C H 0.0959 -0.0145 0.1128 0.131 Uiso 1 1 calc GR . . .
C29 C 0.28155(16) -0.04205(18) -0.00407(11) 0.0497(5) Uani 1 1 d . . . .
H29A H 0.3509 -0.0442 0.0071 0.075 Uiso 1 1 calc GR . . .
H29B H 0.2637 0.0090 -0.0451 0.075 Uiso 1 1 calc GR . . .
H29C H 0.2584 -0.1060 -0.0253 0.075 Uiso 1 1 calc GR . . .
C4 C -0.04030(15) 0.16838(17) 0.30819(14) 0.0170(4) Uani 0.5 1 d . P C 1
H4A H -0.1073 0.1908 0.3018 0.020 Uiso 0.5 1 calc R P C 1
H4B H 0.0007 0.2272 0.3064 0.020 Uiso 0.5 1 calc R P C 1
C2 C -0.08275(16) 0.00545(16) 0.24025(15) 0.0176(4) Uani 0.5 1 d . P C 1
H2A H -0.0710 -0.0308 0.1896 0.021 Uiso 0.5 1 calc R P C 1
H2B H -0.0573 -0.0350 0.2879 0.021 Uiso 0.5 1 calc R P C 1
C3 C -0.0197(5) 0.1181(5) 0.3932(4) 0.0307(9) Uani 0.5 1 d . P C 1
H3A H -0.0706 0.0712 0.4013 0.046 Uiso 0.5 1 calc GR P C 1
H3B H -0.0167 0.1680 0.4367 0.046 Uiso 0.5 1 calc GR P C 1
H3C H 0.0411 0.0832 0.3953 0.046 Uiso 0.5 1 calc GR P C 1
C1 C -0.19209(16) 0.01596(17) 0.24274(15) 0.0187(4) Uani 0.5 1 d . P C 1
H1A H -0.2050 0.0522 0.2924 0.028 Uiso 0.5 1 calc GR P C 1
H1B H -0.2210 -0.0495 0.2436 0.028 Uiso 0.5 1 calc GR P C 1
H1C H -0.2191 0.0518 0.1938 0.028 Uiso 0.5 1 calc GR P C 1
C0AA C -0.0367(2) 0.2250(3) 0.2226(2) 0.0363(6) Uani 0.5 1 d . P C -1
H0AA H -0.1043 0.2419 0.2074 0.044 Uiso 0.5 1 calc R P C -1
H0AB H -0.0126 0.2645 0.2713 0.044 Uiso 0.5 1 calc R P C -1
C32 C -0.0764(3) 0.0543(3) 0.1830(2) 0.0442(8) Uani 0.5 1 d . P C -1
H32A H -0.0598 0.0750 0.1280 0.053 Uiso 0.5 1 calc R P C -1
H32B H -0.1449 0.0670 0.1858 0.053 Uiso 0.5 1 calc R P C -1
C34 C -0.0659(3) 0.1025(4) 0.3299(2) 0.0476(9) Uani 0.5 1 d . P C -1
H34A H -0.1267 0.1392 0.3252 0.057 Uiso 0.5 1 calc R P C -1
H34B H -0.0810 0.0330 0.3409 0.057 Uiso 0.5 1 calc R P C -1
C33 C -0.0562(4) -0.0557(3) 0.1950(3) 0.0616(13) Uani 0.5 1 d . P C -1
H33A H 0.0126 -0.0662 0.2053 0.092 Uiso 0.5 1 calc GR P C -1
H33B H -0.0806 -0.0915 0.1452 0.092 Uiso 0.5 1 calc GR P C -1
H33C H -0.0875 -0.0798 0.2421 0.092 Uiso 0.5 1 calc GR P C -1
C36 C -0.0051(6) 0.1418(7) 0.4056(5) 0.0452(16) Uani 0.5 1 d . P C -1
H36A H 0.0579 0.1112 0.4090 0.068 Uiso 0.5 1 calc GR P C -1
H36B H -0.0358 0.1261 0.4553 0.068 Uiso 0.5 1 calc GR P C -1
H36C H 0.0014 0.2133 0.4009 0.068 Uiso 0.5 1 calc GR P C -1
Li1 Li 0.12832(17) 0.0963(2) 0.24230(18) 0.0347(6) Uani 1 1 d . . . .

loop_
_atom_site_aniso_label
_atom_site_aniso_U_11
_atom_site_aniso_U_22
_atom_site_aniso_U_33
_atom_site_aniso_U_23
_atom_site_aniso_U_13
_atom_site_aniso_U_12
P1 0.01436(13) 0.02268(14) 0.01907(14) 0.00298(10) 0.00148(10) 0.00440(9)
N2 0.0154(4) 0.0231(4) 0.0221(5) 0.0014(3) 0.0014(3) 0.0037(3)
C8 0.0229(5) 0.0216(5) 0.0181(5) 0.0041(4) 0.0013(4) 0.0029(4)
C18 0.0117(4) 0.0267(5) 0.0243(5) -0.0049(4) 0.0017(4) 0.0009(4)
C23 0.0153(4) 0.0208(5) 0.0292(6) -0.0016(4) 0.0042(4) -0.0027(4)
C12 0.0222(5) 0.0222(5) 0.0211(5) 0.0031(4) 0.0000(4) 0.0020(4)
C11 0.0179(5) 0.0283(6) 0.0200(5) 0.0072(4) 0.0039(4) 0.0050(4)
C24 0.0212(5) 0.0217(5) 0.0259(6) 0.0028(4) 0.0041(4) -0.0022(4)
C7 0.0199(5) 0.0292(6) 0.0184(5) 0.0080(4) 0.0042(4) 0.0073(4)
N3 0.0167(4) 0.0433(7) 0.0296(6) 0.0189(5) 0.0045(4) 0.0022(4)
C10 0.0199(5) 0.0267(6) 0.0262(6) 0.0051(4) 0.0029(4) -0.0005(4)
C15 0.0155(5) 0.0267(6) 0.0320(6) 0.0037(5) 0.0036(4) 0.0049(4)
C13 0.0279(6) 0.0310(6) 0.0244(6) 0.0002(5) 0.0080(5) 0.0018(5)
C17 0.0171(5) 0.0311(6) 0.0434(8) 0.0086(6) -0.0018(5) 0.0056(4)
C19 0.0166(5) 0.0433(7) 0.0269(6) -0.0125(5) 0.0005(4) 0.0047(5)
N1 0.0167(5) 0.0555(8) 0.0408(7) 0.0325(6) 0.0102(4) 0.0135(5)
C6 0.0178(5) 0.0378(7) 0.0385(7) 0.0217(6) 0.0060(5) 0.0086(5)
C9 0.0268(6) 0.0228(5) 0.0369(7) 0.0066(5) -0.0014(5) -0.0016(4)
C22 0.0229(6) 0.0217(5) 0.0464(8) -0.0027(5) 0.0100(5) -0.0040(4)
C14 0.0293(6) 0.0289(6) 0.0325(7) -0.0034(5) 0.0051(5) -0.0046(5)
C21 0.0230(6) 0.0294(7) 0.0577(10) -0.0190(6) 0.0103(6) -0.0048(5)
C16 0.0267(6) 0.0348(7) 0.0384(8) -0.0004(6) 0.0122(5) 0.0082(5)
C20 0.0194(5) 0.0460(8) 0.0426(8) -0.0248(7) 0.0039(5) 0.0002(5)
C25 0.0304(7) 0.0460(9) 0.0441(9) -0.0177(7) 0.0168(6) -0.0113(6)
C26 0.0429(9) 0.0518(10) 0.0292(7) 0.0114(7) 0.0060(6) 0.0171(7)
C31 0.0080(7) 0.0197(9) 0.0149(8) 0.0075(7) 0.0011(6) 0.0028(6)
C27 0.0420(9) 0.0697(12) 0.0226(6) -0.0143(7) -0.0065(6) 0.0281(8)
C28 0.0448(11) 0.179(3) 0.0343(9) -0.0369(14) -0.0158(8) 0.0569(16)
C29 0.0544(11) 0.0693(13) 0.0248(7) -0.0107(8) 0.0014(7) 0.0183(10)
C4 0.0116(8) 0.0222(9) 0.0178(9) 0.0006(7) 0.0040(7) -0.0019(7)
C2 0.0179(9) 0.0130(8) 0.0233(10) 0.0033(7) 0.0082(7) 0.0017(7)
C3 0.031(2) 0.041(2) 0.020(2) -0.0025(16) 0.0020(16) -0.0087(15)
C1 0.0165(9) 0.0175(9) 0.0226(10) -0.0016(7) 0.0050(7) -0.0049(7)
C0AA 0.0279(13) 0.0389(15) 0.0416(16) 0.0001(13) 0.0004(12) 0.0025(11)
C32 0.0426(18) 0.0414(17) 0.0460(19) 0.0051(15) -0.0084(14) -0.0100(14)
C34 0.0304(15) 0.075(3) 0.0378(17) 0.0083(17) 0.0029(13) -0.0031(16)
C33 0.085(3) 0.0361(18) 0.059(3) 0.0123(17) -0.019(2) -0.023(2)
C36 0.039(3) 0.077(5) 0.020(2) -0.003(3) 0.0041(19) -0.006(3)
Li1 0.0193(10) 0.0477(15) 0.0379(14) 0.0233(12) 0.0063(9) 0.0085(10)

loop_
_atom_type_symbol
_atom_type_description
_atom_type_scat_dispersion_real
_atom_type_scat_dispersion_imag
_atom_type_scat_source
C C 0.0033 0.0016 'International Tables Vol C Tables 4.2.6.8 and 6.1.1.4'
H H 0.0000 0.0000 'International Tables Vol C Tables 4.2.6.8 and 6.1.1.4'
Li Li -0.0003 0.0001 'International Tables Vol C Tables 4.2.6.8 and 6.1.1.4'
N N 0.0061 0.0033 'International Tables Vol C Tables 4.2.6.8 and 6.1.1.4'
P P 0.1023 0.0942 'International Tables Vol C Tables 4.2.6.8 and 6.1.1.4'

loop_
_geom_angle_atom_site_label_1
_geom_angle_atom_site_label_2
_geom_angle_atom_site_label_3
_geom_angle
N2 P1 C12 106.51(6)
N2 P1 C11 115.70(6)
N2 P1 C15 115.65(6)
N2 P1 Li1 38.20(6)
C12 P1 Li1 97.80(7)
C11 P1 C12 107.48(6)
C11 P1 C15 107.11(6)
C11 P1 Li1 84.32(6)
C15 P1 C12 103.40(6)
C15 P1 Li1 151.25(8)
P1 N2 Li1 111.52(10)
C18 N2 P1 127.76(8)
C18 N2 Li1 115.17(12)
H8A C8 H8B 108.9
C7 C8 H8A 110.8
C7 C8 H8B 110.8
C7 C8 C9 104.52(10)
C9 C8 H8A 110.8
C9 C8 H8B 110.8
N2 C18 C23 118.94(11)
N2 C18 C19 121.69(12)
C23 C18 C19 119.22(12)
C18 C23 C24 120.39(11)
C22 C23 C18 119.34(13)
C22 C23 C24 120.19(12)
P1 C12 H12 108.0
C13 C12 P1 109.63(9)
C13 C12 H12 108.0
C13 C12 C14 110.06(11)
C14 C12 P1 112.90(9)
C14 C12 H12 108.0
C7 C11 P1 123.57(9)
C7 C11 C10 110.99(10)
C10 C11 P1 125.44(9)
C23 C24 H24 107.3
C23 C24 C25 110.04(11)
C23 C24 C26 114.69(11)
C25 C24 H24 107.3
C25 C24 C26 109.82(13)
C26 C24 H24 107.3
C11 C7 C8 109.08(10)
N1 C7 C8 124.67(11)
N1 C7 C11 126.23(11)
C31 N3 C2 105.33(14)
C31 N3 C0AA 54.50(15)
C31 N3 C34 139.81(19)
C31 N3 Li1 98.93(11)
C4 N3 C31 114.96(15)
C4 N3 C2 114.26(14)
C4 N3 C0AA 62.79(17)
C4 N3 C34 40.0(2)
C4 N3 Li1 105.76(14)
C2 N3 C0AA 142.51(16)
C2 N3 Li1 116.91(13)
C0AA N3 Li1 98.57(15)
C32 N3 C31 60.73(19)
C32 N3 C4 138.5(2)
C32 N3 C2 45.06(19)
C32 N3 C0AA 109.8(2)
C32 N3 C34 113.6(2)
C32 N3 Li1 115.7(2)
C34 N3 C2 75.84(19)
C34 N3 C0AA 99.7(2)
C34 N3 Li1 116.62(16)
C11 C10 H10A 111.1
C11 C10 H10B 111.1
C11 C10 C9 103.23(10)
H10A C10 H10B 109.1
C9 C10 H10A 111.1
C9 C10 H10B 111.1
P1 C15 H15 106.8
C17 C15 P1 111.82(9)
C17 C15 H15 106.8
C17 C15 C16 110.22(11)
C16 C15 P1 113.98(9)
C16 C15 H15 106.8
C12 C13 H13A 109.5
C12 C13 H13B 109.5
C12 C13 H13C 109.5
H13A C13 H13B 109.5
H13A C13 H13C 109.5
H13B C13 H13C 109.5
C15 C17 H17A 109.5
C15 C17 H17B 109.5
C15 C17 H17C 109.5
H17A C17 H17B 109.5
H17A C17 H17C 109.5
H17B C17 H17C 109.5
C18 C19 C27 121.26(13)
C20 C19 C18 119.10(14)
C20 C19 C27 119.50(13)
C7 N1 C6 120.16(11)
C7 N1 Li1 125.87(11)
C6 N1 Li1 112.95(12)
N1 C6 H6BC 109.7
N1 C6 H6BD 109.7
N1 C6 H6AA 110.6
N1 C6 H6AB 110.6
N1 C6 C31 109.90(12)
N1 C6 C0AA 105.73(15)
H6BC C6 H6BD 108.2
H6BC C6 H6AA 53.5
H6BC C6 H6AB 59.0
H6BD C6 H6AA 139.5
H6BD C6 H6AB 51.8
H6AA C6 H6AB 108.7
C31 C6 H6BC 109.7
C31 C6 H6BD 109.7
C31 C6 H6AA 59.1
C31 C6 H6AB 139.3
C0AA C6 H6BC 144.5
C0AA C6 H6BD 61.0
C0AA C6 H6AA 110.6
C0AA C6 H6AB 110.6
C0AA C6 C31 53.58(15)
C8 C9 C10 105.43(10)
C8 C9 H9A 110.7
C8 C9 H9B 110.7
C10 C9 H9A 110.7
C10 C9 H9B 110.7
H9A C9 H9B 108.8
C23 C22 H22 119.4
C21 C22 C23 121.14(15)
C21 C22 H22 119.4
C12 C14 H14A 109.5
C12 C14 H14B 109.5
C12 C14 H14C 109.5
H14A C14 H14B 109.5
H14A C14 H14C 109.5
H14B C14 H14C 109.5
C22 C21 H21 120.2
C20 C21 C22 119.63(14)
C20 C21 H21 120.2
C15 C16 H16A 109.5
C15 C16 H16B 109.5
C15 C16 H16C 109.5
H16A C16 H16B 109.5
H16A C16 H16C 109.5
H16B C16 H16C 109.5
C19 C20 H20 119.3
C21 C20 C19 121.49(14)
C21 C20 H20 119.3
C24 C25 H25A 109.5
C24 C25 H25B 109.5
C24 C25 H25C 109.5
H25A C25 H25B 109.5
H25A C25 H25C 109.5
H25B C25 H25C 109.5
C24 C26 H26A 109.5
C24 C26 H26B 109.5
C24 C26 H26C 109.5
H26A C26 H26B 109.5
H26A C26 H26C 109.5
H26B C26 H26C 109.5
N3 C31 C6 108.01(14)
N3 C31 H31A 110.1
N3 C31 H31B 110.1
N3 C31 Li1 48.86(9)
C6 C31 H31A 110.1
C6 C31 H31B 110.1
C6 C31 Li1 73.73(10)
H31A C31 H31B 108.4
C0AA C31 N3 66.59(17)
C0AA C31 C6 61.58(17)
C0AA C31 H31A 83.9
C0AA C31 H31B 167.4
C0AA C31 C32 114.3(3)
C0AA C31 Li1 77.83(16)
C32 C31 N3 53.62(17)
C32 C31 C6 155.8(2)
C32 C31 H31A 92.4
C32 C31 H31B 68.9
C32 C31 Li1 82.06(18)
Li1 C31 H31A 156.5
Li1 C31 H31B 90.9
C19 C27 H27 108.0
C19 C27 C28 109.3(2)
C19 C27 C29 114.32(14)
C28 C27 H27 108.0
C28 C27 C29 109.00(14)
C29 C27 H27 108.0
C27 C28 H28A 109.5
C27 C28 H28B 109.5
C27 C28 H28C 109.5
H28A C28 H28B 109.5
H28A C28 H28C 109.5
H28B C28 H28C 109.5
C27 C29 H29A 109.5
C27 C29 H29B 109.5
C27 C29 H29C 109.5
H29A C29 H29B 109.5
H29A C29 H29C 109.5
H29B C29 H29C 109.5
N3 C4 H4A 108.9
N3 C4 H4B 108.9
N3 C4 C3 113.3(3)
N3 C4 C0AA 66.15(17)
N3 C4 C36 123.5(4)
H4A C4 H4B 107.7
C3 C4 H4A 108.9
C3 C4 H4B 108.9
C3 C4 C0AA 167.3(3)
C3 C4 C36 14.7(3)
C0AA C4 H4A 82.6
C0AA C4 H4B 61.1
C0AA C4 C36 155.4(3)
C34 C4 N3 80.4(3)
C34 C4 H4A 86.6
C34 C4 H4B 158.3
C34 C4 C3 49.9(3)
C34 C4 C0AA 138.9(3)
C34 C4 C36 64.4(3)
C36 C4 H4A 111.2
C36 C4 H4B 94.7
N3 C2 H2A 108.4
N3 C2 H2B 108.4
N3 C2 C34 51.95(14)
H2A C2 H2B 107.5
C1 C2 N3 115.37(16)
C1 C2 H2A 108.4
C1 C2 H2B 108.4
C1 C2 C34 88.14(17)
C32 C2 N3 56.1(2)
C32 C2 H2A 65.1
C32 C2 H2B 154.3
C32 C2 C1 97.2(3)
C32 C2 C34 101.6(3)
C32 C2 C33 81.2(3)
C34 C2 H2A 159.4
C34 C2 H2B 77.4
C33 C2 N3 114.8(3)
C33 C2 H2A 18.3
C33 C2 H2B 89.2
C33 C2 C1 116.9(3)
C33 C2 C34 154.5(3)
C4 C3 H3A 109.5
C4 C3 H3B 109.5
C4 C3 H3C 109.5
H3A C3 H3B 109.5
H3A C3 H3C 109.5
H3B C3 H3C 109.5
C34 C3 C4 42.2(3)
C34 C3 H3A 69.7
C34 C3 H3B 137.4
C34 C3 H3C 110.6
C2 C1 H1A 109.5
C2 C1 H1B 109.5
C2 C1 H1C 109.5
C2 C1 C32 34.00(14)
H1A C1 H1B 109.5
H1A C1 H1C 109.5
H1B C1 H1C 109.5
C32 C1 H1A 119.1
C32 C1 H1B 126.2
C32 C1 H1C 75.7
N3 C0AA H0AA 110.7
N3 C0AA H0AB 110.7
C6 C0AA N3 105.0(2)
C6 C0AA C4 144.9(2)
C6 C0AA H0AA 110.7
C6 C0AA H0AB 110.7
C31 C0AA N3 58.91(16)
C31 C0AA C6 64.84(18)
C31 C0AA C4 107.9(2)
C31 C0AA H0AA 86.4
C31 C0AA H0AB 164.5
C4 C0AA N3 51.06(14)
C4 C0AA H0AA 102.6
C4 C0AA H0AB 66.4
H0AA C0AA H0AB 108.8
N3 C32 C31 65.65(18)
N3 C32 C1 101.2(3)
N3 C32 H32A 109.6
N3 C32 H32B 109.6
N3 C32 C33 110.1(3)
C31 C32 C1 128.4(3)
C31 C32 H32A 51.7
C31 C32 H32B 98.5
C31 C32 C33 150.7(4)
C2 C32 N3 78.9(3)
C2 C32 C31 143.4(4)
C2 C32 C1 48.8(2)
C2 C32 H32A 159.9
C2 C32 H32B 84.8
C2 C32 C33 50.5(3)
C1 C32 H32A 140.6
C1 C32 H32B 36.2
H32A C32 H32B 108.2
C33 C32 C1 80.7(3)
C33 C32 H32A 109.6
C33 C32 H32B 109.6
N3 C34 C2 52.20(15)
N3 C34 H34A 107.6
N3 C34 H34B 107.6
C4 C34 N3 59.6(2)
C4 C34 C2 110.2(3)
C4 C34 C3 87.9(5)
C4 C34 H34A 82.4
C4 C34 H34B 166.5
C4 C34 C36 77.8(5)
C2 C34 H34A 103.8
C2 C34 H34B 58.7
C3 C34 N3 123.8(5)
C3 C34 C2 141.6(5)
C3 C34 H34A 112.2
C3 C34 H34B 97.1
C3 C34 C36 10.5(7)
H34A C34 H34B 107.0
C36 C34 N3 119.0(4)
C36 C34 C2 148.4(5)
C36 C34 H34A 107.6
C36 C34 H34B 107.6
C2 C33 C32 48.3(3)
C2 C33 H33A 111.2
C2 C33 H33B 138.6
C2 C33 H33C 63.6
C32 C33 H33A 109.5
C32 C33 H33B 109.5
C32 C33 H33C 109.5
H33A C33 H33B 109.5
H33A C33 H33C 109.5
H33B C33 H33C 109.5
C4 C36 H36A 109.4
C4 C36 H36B 136.5
C4 C36 H36C 74.4
C34 C36 C4 37.9(3)
C34 C36 H36A 109.5
C34 C36 H36B 109.5
C34 C36 H36C 109.5
H36A C36 H36B 109.5
H36A C36 H36C 109.5
H36B C36 H36C 109.5
N2 Li1 P1 30.28(5)
N2 Li1 N3 165.95(16)
N2 Li1 C31 155.91(15)
N3 Li1 P1 163.14(14)
N3 Li1 C31 32.21(6)
N1 Li1 P1 78.36(9)
N1 Li1 N2 105.96(13)
N1 Li1 N3 87.79(11)
N1 Li1 C31 61.35(9)
C31 Li1 P1 138.64(10)

loop_
_geom_bond_atom_site_label_1
_geom_bond_atom_site_label_2
_geom_bond_distance
P1 N2 1.6093(11)
P1 C12 1.8518(13)
P1 C11 1.7544(12)
P1 C15 1.8402(12)
P1 Li1 2.969(3)
N2 C18 1.4126(16)
N2 Li1 1.974(3)
C8 H8A 0.9700
C8 H8B 0.9700
C8 C7 1.5222(16)
C8 C9 1.5383(19)
C18 C23 1.4208(18)
C18 C19 1.4227(18)
C23 C24 1.5218(18)
C23 C22 1.3982(18)
C12 H12 0.9800
C12 C13 1.5290(18)
C12 C14 1.5315(19)
C11 C7 1.4050(16)
C11 C10 1.5219(17)
C24 H24 0.9800
C24 C25 1.5331(19)
C24 C26 1.536(2)
C7 N1 1.3228(17)
N3 C31 1.503(2)
N3 C4 1.369(3)
N3 C2 1.570(2)
N3 C0AA 1.610(4)
N3 C32 1.328(4)
N3 C34 1.565(4)
N3 Li1 2.123(3)
C10 H10A 0.9700
C10 H10B 0.9700
C10 C9 1.5388(19)
C15 H15 0.9800
C15 C17 1.5369(19)
C15 C16 1.538(2)
C13 H13A 0.9600
C13 H13B 0.9600
C13 H13C 0.9600
C17 H17A 0.9600
C17 H17B 0.9600
C17 H17C 0.9600
C19 C20 1.397(2)
C19 C27 1.514(2)
N1 C6 1.4530(17)
N1 Li1 1.891(3)
C6 H6BC 0.9700
C6 H6BD 0.9700
C6 H6AA 0.9700
C6 H6AB 0.9700
C6 C31 1.607(3)
C6 C0AA 1.561(4)
C9 H9A 0.9700
C9 H9B 0.9700
C22 H22 0.9300
C22 C21 1.388(2)
C14 H14A 0.9600
C14 H14B 0.9600
C14 H14C 0.9600
C21 H21 0.9300
C21 C20 1.385(3)
C16 H16A 0.9600
C16 H16B 0.9600
C16 H16C 0.9600
C20 H20 0.9300
C25 H25A 0.9600
C25 H25B 0.9600
C25 H25C 0.9600
C26 H26A 0.9600
C26 H26B 0.9600
C26 H26C 0.9600
C31 H31A 0.9700
C31 H31B 0.9700
C31 C0AA 1.428(4)
C31 C32 1.439(4)
C31 Li1 2.785(3)
C27 H27 0.9800
C27 C28 1.541(3)
C27 C29 1.544(2)
C28 H28A 0.9600
C28 H28B 0.9600
C28 H28C 0.9600
C29 H29A 0.9600
C29 H29B 0.9600
C29 H29C 0.9600
C4 H4A 0.9700
C4 H4B 0.9700
C4 C3 1.515(8)
C4 C0AA 1.566(4)
C4 C34 1.019(5)
C4 C36 1.623(9)
C2 H2A 0.9700
C2 H2B 0.9700
C2 C1 1.525(3)
C2 C32 1.133(4)
C2 C34 1.927(5)
C2 C33 1.172(6)
C3 H3A 0.9600
C3 H3B 0.9600
C3 H3C 0.9600
C3 C34 1.160(7)
C1 H1A 0.9600
C1 H1B 0.9600
C1 H1C 0.9600
C1 C32 2.010(5)
C0AA H0AA 0.9700
C0AA H0AB 0.9700
C32 H32A 0.9700
C32 H32B 0.9700
C32 C33 1.500(6)
C34 H34A 0.9700
C34 H34B 0.9700
C34 C36 1.497(7)
C33 H33A 0.9600
C33 H33B 0.9600
C33 H33C 0.9600
C36 H36A 0.9600
C36 H36B 0.9600
C36 H36C 0.9600

loop_
_geom_torsion_atom_site_label_1
_geom_torsion_atom_site_label_2
_geom_torsion_atom_site_label_3
_geom_torsion_atom_site_label_4
_geom_torsion
P1 N2 C18 C23 106.12(12)
P1 N2 C18 C19 -78.40(14)
P1 C11 C7 C8 178.79(9)
P1 C11 C7 N1 -2.5(2)
P1 C11 C10 C9 -163.44(10)
N2 P1 C12 C13 -56.25(10)
N2 P1 C12 C14 -179.34(9)
N2 P1 C11 C7 30.57(14)
N2 P1 C11 C10 -149.00(11)
N2 P1 C15 C17 -57.25(12)
N2 P1 C15 C16 68.59(11)
N2 C18 C23 C24 1.66(16)
N2 C18 C23 C22 178.48(11)
N2 C18 C19 C20 -178.29(11)
N2 C18 C19 C27 -2.59(19)
C8 C7 N1 C6 -0.2(2)
C8 C7 N1 Li1 167.38(16)
C18 C23 C24 C25 92.91(14)
C18 C23 C24 C26 -142.70(13)
C18 C23 C22 C21 -0.65(18)
C18 C19 C20 C21 0.5(2)
C18 C19 C27 C28 -92.14(19)
C18 C19 C27 C29 145.39(16)
C23 C18 C19 C20 -2.82(18)
C23 C18 C19 C27 172.88(13)
C23 C22 C21 C20 -1.7(2)
C12 P1 N2 C18 -126.40(11)
C12 P1 N2 Li1 81.50(11)
C12 P1 C11 C7 -88.25(13)
C12 P1 C11 C10 92.17(12)
C12 P1 C15 C17 58.76(11)
C12 P1 C15 C16 -175.40(10)
C11 P1 N2 C18 114.24(11)
C11 P1 N2 Li1 -37.86(12)
C11 P1 C12 C13 68.34(10)
C11 P1 C12 C14 -54.75(11)
C11 P1 C15 C17 172.11(10)
C11 P1 C15 C16 -62.05(11)
C11 C7 N1 C6 -178.82(15)
C11 C7 N1 Li1 -11.2(3)
C11 C10 C9 C8 -25.14(14)
C24 C23 C22 C21 176.18(12)
C7 C8 C9 C10 24.59(14)
C7 C11 C10 C9 16.95(15)
C7 N1 C6 C31 152.88(16)
C7 N1 C6 C0AA -150.76(19)
C7 N1 Li1 P1 11.92(18)
C7 N1 Li1 N2 -0.7(3)
C7 N1 Li1 N3 -177.74(15)
C7 N1 Li1 C31 -158.43(19)
N3 C31 C0AA C6 128.13(15)
N3 C31 C0AA C4 -14.86(16)
N3 C31 C32 C2 15.0(5)
N3 C31 C32 C1 85.1(3)
N3 C31 C32 C33 -87.9(7)
N3 C4 C3 C34 -53.2(5)
N3 C4 C0AA C6 -55.2(4)
N3 C4 C0AA C31 16.40(18)
N3 C4 C34 C2 -13.5(2)
N3 C4 C34 C3 131.8(5)
N3 C4 C34 C36 134.6(4)
N3 C4 C36 C34 -57.3(4)
N3 C2 C1 C32 55.7(2)
N3 C2 C32 C31 -13.9(5)
N3 C2 C32 C1 -115.8(2)
N3 C2 C32 C33 127.9(3)
N3 C2 C33 C32 -46.1(2)
N3 C32 C33 C2 55.5(3)
N3 C34 C36 C4 44.6(4)
C10 C11 C7 C8 -1.58(15)
C10 C11 C7 N1 177.17(15)
C15 P1 N2 C18 -12.16(13)
C15 P1 N2 Li1 -164.26(11)
C15 P1 C12 C13 -178.58(9)
C15 P1 C12 C14 58.33(10)
C15 P1 C11 C7 161.18(12)
C15 P1 C11 C10 -18.39(13)
C19 C18 C23 C24 -173.94(11)
C19 C18 C23 C22 2.89(17)
N1 C6 C31 N3 45.86(19)
N1 C6 C31 C0AA 95.2(2)
N1 C6 C31 C32 8.7(6)
N1 C6 C31 Li1 10.50(13)
N1 C6 C0AA N3 -59.2(2)
N1 C6 C0AA C31 -103.39(17)
N1 C6 C0AA C4 -17.8(5)
C6 N1 Li1 P1 -179.68(13)
C6 N1 Li1 N2 167.73(14)
C6 N1 Li1 N3 -9.35(18)
C6 N1 Li1 C31 9.96(13)
C6 C31 C0AA N3 -128.13(15)
C6 C31 C0AA C4 -143.0(2)
C6 C31 C32 N3 45.5(6)
C6 C31 C32 C2 60.5(10)
C6 C31 C32 C1 130.6(5)
C6 C31 C32 C33 -42.4(11)
C9 C8 C7 C11 -14.54(14)
C9 C8 C7 N1 166.68(15)
C22 C23 C24 C25 -83.89(15)
C22 C23 C24 C26 40.51(17)
C22 C21 C20 C19 1.7(2)
C20 C19 C27 C28 83.54(18)
C20 C19 C27 C29 -38.9(2)
C31 N3 C4 C3 177.5(3)
C31 N3 C4 C0AA -16.36(18)
C31 N3 C4 C34 139.1(3)
C31 N3 C4 C36 -170.5(4)
C31 N3 C2 C1 -73.0(2)
C31 N3 C2 C32 8.2(3)
C31 N3 C2 C34 -138.39(19)
C31 N3 C2 C33 67.3(3)
C31 N3 C0AA C6 -47.49(17)
C31 N3 C0AA C4 161.7(2)
C31 N3 C32 C2 -170.9(3)
C31 N3 C32 C1 -127.2(3)
C31 N3 C32 C33 148.6(4)
C31 N3 C34 C4 -66.8(4)
C31 N3 C34 C2 97.1(3)
C31 N3 C34 C3 -130.5(6)
C31 N3 C34 C36 -119.5(5)
C31 C6 C0AA N3 44.22(15)
C31 C6 C0AA C4 85.6(5)
C31 C32 C33 C2 131.2(7)
C27 C19 C20 C21 -175.25(14)
C4 N3 C31 C6 64.59(18)
C4 N3 C31 C0AA 17.9(2)
C4 N3 C31 C32 -133.3(3)
C4 N3 C31 Li1 112.11(17)
C4 N3 C2 C1 54.1(2)
C4 N3 C2 C32 135.3(3)
C4 N3 C2 C34 -11.28(19)
C4 N3 C2 C33 -165.6(3)
C4 N3 C0AA C6 150.8(2)
C4 N3 C0AA C31 -161.7(2)
C4 N3 C32 C31 95.5(3)
C4 N3 C32 C2 -75.4(4)
C4 N3 C32 C1 -31.7(4)
C4 N3 C32 C33 -115.8(4)
C4 N3 C34 C2 163.9(3)
C4 N3 C34 C3 -63.7(6)
C4 N3 C34 C36 -52.7(5)
C4 C3 C34 N3 50.7(4)
C4 C3 C34 C2 120.6(7)
C4 C3 C34 C36 -15(4)
C2 N3 C31 C6 -168.73(13)
C2 N3 C31 C0AA 144.60(18)
C2 N3 C31 C32 -6.6(2)
C2 N3 C31 Li1 -121.21(16)
C2 N3 C4 C3 55.5(3)
C2 N3 C4 C0AA -138.33(18)
C2 N3 C4 C34 17.2(3)
C2 N3 C4 C36 67.5(4)
C2 N3 C0AA C6 -114.1(3)
C2 N3 C0AA C31 -66.6(3)
C2 N3 C0AA C4 95.1(3)
C2 N3 C32 C31 170.9(3)
C2 N3 C32 C1 43.70(18)
C2 N3 C32 C33 -40.4(3)
C2 N3 C34 C4 -163.9(3)
C2 N3 C34 C3 132.4(6)
C2 N3 C34 C36 143.4(6)
C2 C34 C36 C4 108.8(8)
C3 C4 C0AA N3 90.1(15)
C3 C4 C0AA C6 35.0(17)
C3 C4 C0AA C31 106.5(15)
C3 C4 C34 N3 -131.8(5)
C3 C4 C34 C2 -145.3(6)
C3 C4 C34 C36 2.8(8)
C3 C4 C36 C34 -9(2)
C3 C34 C36 C4 164(4)
C1 C2 C32 N3 115.8(2)
C1 C2 C32 C31 101.9(6)
C1 C2 C32 C33 -116.2(3)
C1 C2 C33 C32 93.6(3)
C1 C32 C33 C2 -43.2(2)
C0AA N3 C31 C6 46.67(17)
C0AA N3 C31 C32 -151.2(3)
C0AA N3 C31 Li1 94.19(18)
C0AA N3 C4 C3 -166.1(3)
C0AA N3 C4 C34 155.5(3)
C0AA N3 C4 C36 -154.1(4)
C0AA N3 C2 C1 -22.2(4)
C0AA N3 C2 C32 59.0(4)
C0AA N3 C2 C34 -87.6(3)
C0AA N3 C2 C33 118.1(4)
C0AA N3 C32 C31 24.6(2)
C0AA N3 C32 C2 -146.3(2)
C0AA N3 C32 C1 -102.6(2)
C0AA N3 C32 C33 173.2(3)
C0AA N3 C34 C4 -22.0(3)
C0AA N3 C34 C2 141.91(16)
C0AA N3 C34 C3 -85.7(6)
C0AA N3 C34 C36 -74.7(5)
C0AA C6 C31 N3 -49.38(18)
C0AA C6 C31 C32 -86.5(6)
C0AA C6 C31 Li1 -84.73(17)
C0AA C31 C32 N3 -29.0(3)
C0AA C31 C32 C2 -13.9(7)
C0AA C31 C32 C1 56.1(4)
C0AA C31 C32 C33 -116.8(7)
C0AA C4 C3 C34 -137.7(14)
C0AA C4 C34 N3 35.2(4)
C0AA C4 C34 C2 21.7(6)
C0AA C4 C34 C3 167.0(5)
C0AA C4 C34 C36 169.8(5)
C0AA C4 C36 C34 -163.7(8)
C32 N3 C31 C6 -162.1(3)
C32 N3 C31 C0AA 151.2(3)
C32 N3 C31 Li1 -114.6(2)
C32 N3 C4 C3 104.3(4)
C32 N3 C4 C0AA -89.6(3)
C32 N3 C4 C34 65.9(4)
C32 N3 C4 C36 116.2(4)
C32 N3 C2 C1 -81.2(3)
C32 N3 C2 C34 -146.6(3)
C32 N3 C2 C33 59.1(4)
C32 N3 C0AA C6 -74.0(3)
C32 N3 C0AA C31 -26.5(3)
C32 N3 C0AA C4 135.2(2)
C32 N3 C34 C4 -138.7(3)
C32 N3 C34 C2 25.2(2)
C32 N3 C34 C3 157.6(6)
C32 N3 C34 C36 168.6(5)
C32 C31 C0AA N3 25.2(2)
C32 C31 C0AA C6 153.3(2)
C32 C31 C0AA C4 10.3(3)
C34 N3 C31 C6 105.2(3)
C34 N3 C31 C0AA 58.5(3)
C34 N3 C31 C32 -92.7(4)
C34 N3 C31 Li1 152.7(3)
C34 N3 C4 C3 38.4(4)
C34 N3 C4 C0AA -155.5(3)
C34 N3 C4 C36 50.3(4)
C34 N3 C2 C1 65.4(2)
C34 N3 C2 C32 146.6(3)
C34 N3 C2 C33 -154.3(3)
C34 N3 C0AA C6 166.5(2)
C34 N3 C0AA C31 -146.05(19)
C34 N3 C0AA C4 15.68(19)
C34 N3 C32 C31 135.3(2)
C34 N3 C32 C2 -35.6(3)
C34 N3 C32 C1 8.1(3)
C34 N3 C32 C33 -76.1(4)
C34 C4 C0AA N3 -38.4(5)
C34 C4 C0AA C6 -93.6(6)
C34 C4 C0AA C31 -22.0(6)
C34 C2 C1 C32 101.5(3)
C34 C2 C32 N3 26.3(2)
C34 C2 C32 C31 12.3(7)
C34 C2 C32 C1 -89.6(2)
C34 C2 C32 C33 154.2(3)
C34 C2 C33 C32 -98.6(7)
C33 C2 C1 C32 -83.7(4)
C33 C2 C32 N3 -127.9(3)
C33 C2 C32 C31 -141.9(7)
C33 C2 C32 C1 116.2(3)
C36 C4 C3 C34 170(3)
C36 C4 C0AA N3 119.0(9)
C36 C4 C0AA C6 63.9(11)
C36 C4 C0AA C31 135.4(9)
C36 C4 C34 N3 -134.6(4)
C36 C4 C34 C2 -148.1(5)
C36 C4 C34 C3 -2.8(8)
Li1 P1 N2 C18 152.11(17)
Li1 P1 C12 C13 -18.13(10)
Li1 P1 C12 C14 -141.22(10)
Li1 P1 C11 C7 8.15(13)
Li1 P1 C11 C10 -171.42(13)
Li1 P1 C15 C17 -77.66(17)
Li1 P1 C15 C16 48.18(18)
Li1 N2 C18 C23 -102.63(13)
Li1 N2 C18 C19 72.85(15)
Li1 N3 C31 C6 -47.52(17)
Li1 N3 C31 C0AA -94.19(18)
Li1 N3 C31 C32 114.6(2)
Li1 N3 C4 C3 -74.5(3)
Li1 N3 C4 C0AA 91.66(16)
Li1 N3 C4 C34 -112.8(2)
Li1 N3 C4 C36 -62.5(4)
Li1 N3 C2 C1 178.34(17)
Li1 N3 C2 C32 -100.4(3)
Li1 N3 C2 C34 112.97(19)
Li1 N3 C2 C33 -41.3(3)
Li1 N3 C0AA C6 47.4(2)
Li1 N3 C0AA C31 94.90(15)
Li1 N3 C0AA C4 -103.38(15)
Li1 N3 C32 C31 -85.84(18)
Li1 N3 C32 C2 103.2(2)
Li1 N3 C32 C1 146.92(15)
Li1 N3 C32 C33 62.8(4)
Li1 N3 C34 C4 82.8(3)
Li1 N3 C34 C2 -113.31(17)
Li1 N3 C34 C3 19.1(7)
Li1 N3 C34 C36 30.1(6)
Li1 N1 C6 C31 -16.3(2)
Li1 N1 C6 C0AA 40.1(2)
Li1 C31 C0AA N3 -50.21(9)
Li1 C31 C0AA C6 77.93(11)
Li1 C31 C0AA C4 -65.06(18)
Li1 C31 C32 N3 43.75(14)
Li1 C31 C32 C2 58.8(6)
Li1 C31 C32 C1 128.8(3)
Li1 C31 C32 C33 -44.1(7)

loop_
_smtbx_masks_void_nr
_smtbx_masks_void_average_x
_smtbx_masks_void_average_y
_smtbx_masks_void_average_z
_smtbx_masks_void_volume
_smtbx_masks_void_count_electrons
1 0.064 0.163 0.928 13.3 0.1
2 0.064 0.337 0.428 13.3 0.1
3 -0.064 0.663 0.572 13.3 0.2
4 -0.064 0.837 0.072 13.3 0.1
